data_1572160
loop_
_publ_author_name
'Kelly, Sheridon N.'
'Russo, Dominic R.'
'Ouellette, Erik T.'
'Roy, Debashree'
'Swift, Andrew J.'
'Boreen, Michael A.'
'Smith, Patrick W.'
'Moreau, Liane M.'
'Arnold, John'
'Minasian, Stefan G.'

_publ_section_title
;
 Formation of uranium disulfide from a uranium thioamidate single-source
 precursor.
;
_journal_issue 33
_journal_name_full 'Chemical science'
_journal_page_first 13325
_journal_page_last 13332
_journal_paper_doi 10.1039/d4sc03422h
_journal_volume 15
_journal_year 2024
_chemical_formula_moiety 'C32 H64 N4 S4 U'
_chemical_formula_sum 'C32 H64 N4 S4 U'
_chemical_formula_weight 871.14
_chemical_melting_point 483.15
_chemical_properties_physical Air-sensitive,Moisture-sensitive,Oxygen-sensitive
_space_group_crystal_system monoclinic
_space_group_IT_number 14
_space_group_name_Hall '-P 2ybc'
_space_group_name_H-M_alt 'P 1 21/c 1'
_atom_sites_solution_hydrogens geom
_atom_sites_solution_primary dual
_audit_creation_date 2021-08-11
_audit_creation_method
;
Olex2 1.3
(compiled 2020.11.12 svn.r5f609507 for OlexSys, GUI svn.r6272)
;
_audit_update_record
;
2024-05-04 deposited with the CCDC.	2024-07-17 downloaded from the CCDC.
;
_cell_angle_alpha 90
_cell_angle_beta 96.2840(10)
_cell_angle_gamma 90
_cell_formula_units_Z 4
_cell_length_a 21.6654(2)
_cell_length_b 11.61050(10)
_cell_length_c 15.62010(10)
_cell_measurement_reflns_used 45033
_cell_measurement_temperature 100.00(11)
_cell_measurement_theta_max 77.2280
_cell_measurement_theta_min 4.1000
_cell_volume 3905.57(6)
_computing_cell_refinement 'CrysAlisPro 1.171.41.112a (Rigaku OD, 2021)'
_computing_data_collection 'CrysAlisPro 1.171.41.112a (Rigaku OD, 2021)'
_computing_data_reduction 'CrysAlisPro 1.171.41.112a (Rigaku OD, 2021)'
_computing_molecular_graphics 'Olex2 1.3 (Dolomanov et al., 2009)'
_computing_publication_material 'Olex2 1.3 (Dolomanov et al., 2009)'
_computing_structure_refinement 'SHELXL 2014/7 (Sheldrick, 2015)'
_computing_structure_solution 'SHELXT 2018/2 (Sheldrick, 2018)'
_diffrn_ambient_temperature 100.15
_diffrn_detector_area_resol_mean 10.0000
_diffrn_detector_type HyPix
_diffrn_measured_fraction_theta_full 1.000
_diffrn_measured_fraction_theta_max 0.993
_diffrn_measurement_details
;
List of Runs (angles in degrees, time in seconds):

  # Type    Start    End  Width  t~exp~   \w     \q     \k     \f   Frames
#--------------------------------------------------------------------------
  1  \w     82.00 119.00   0.50    0.10    --   47.95  57.00   0.00   74
  2  \w     82.00 119.00   0.50    0.10    --   47.95  57.00 150.00   74
  3  \w     82.00 119.00   0.50    0.10    --   47.95  57.00 -30.00   74
  4  \w     82.00 119.00   0.50    0.10    --   47.95  57.00 -60.00   74
  5  \w     82.00 119.00   0.50    0.10    --   47.95  57.00 -90.00   74
  6  \w    102.00 178.00   0.50    0.34    --  107.75  77.00-180.00  152
  7  \w     96.00 176.00   0.50    0.34    --  107.75  66.00-106.02  160
  8  \w    142.00 168.00   0.50    0.34    --  107.75  77.00 -90.00   52
  9  \w    135.00 174.00   0.50    0.34    --  107.75  30.00-120.00   78
 10  \w     93.00 178.00   0.50    0.34    --  107.75  56.00  -9.87  170
 11  \w    101.00 178.00   0.50    0.34    --  107.75  30.00 -30.00  154
 12  \w    107.00 133.00   0.50    0.34    --  107.75  30.00  60.00   52
 13  \w    101.00 174.00   0.50    0.34    --  107.75  77.00 150.00  146
 14  \w     94.00 176.00   0.50    0.34    --  107.75  15.00 120.00  164
 15  \w    142.00 170.00   0.50    0.34    --  107.75  30.00  60.00   56
 16  \w     94.00 178.00   0.50    0.34    --  107.75  15.00-180.00  168
 17  \w    107.00 178.00   0.50    0.34    --  107.75 101.00-172.00  142
 18  \w    126.00 163.00   0.50    0.34    --  107.75 125.00 -60.00   74
 19  \w    106.00 132.00   0.50    0.34    --  107.75 125.00  60.00   52
 20  \w     37.00  87.00   0.50    0.34    --  107.75 -77.00  30.00  100
 21  \w     35.00  71.00   0.50    0.34    --  107.75 -61.00  60.00   72
 22  \w     43.00  73.00   0.50    0.34    --  107.75 -61.00 120.00   60
 23  \w     36.00  64.00   0.50    0.34    --  107.75 -61.00-150.00   56
 24  \w     35.00  72.00   0.50    0.34    --  107.75 -61.00-180.00   74
 25  \w    -26.00  24.00   0.50    0.10    --   47.95 -19.00-180.00  100
 26  \w     56.00 106.00   0.50    0.34    --  107.75 -94.00 -46.76  100
 27  \w     34.00  96.00   0.50    0.10    --   47.95-125.00-180.00  124
 28  \w     40.00  73.00   0.50    0.34    --  107.75-125.00 -90.00   66
 29  \w     76.00 106.00   0.50    0.34    --  107.75-125.00 -90.00   60
 30  \w     39.00  96.00   0.50    0.34    --  107.75-109.00  21.30  114
 31  \w     49.00 107.00   0.50    0.34    --  107.75-105.00  29.30  116
 32  \w     36.00  63.00   0.50    0.34    --  107.75-125.00  90.00   54
 33  \w     35.00 106.00   0.50    0.34    --  107.75-101.00  82.00  142
 34  \w     35.00 106.00   0.50    0.34    --  107.75 -94.00 120.00  142
 35  \w     55.00  81.00   0.50    0.34    --  107.75-125.00 150.00   52
 36  \w      4.00  82.00   0.50    0.10    --   47.95-101.00  82.00  156
 37  \w     64.00 106.00   0.50    0.34    --  107.75 -94.00  30.00   84
 38  \w     36.00  90.00   0.50    0.34    --  107.75 -94.00 -60.00  108
 39  \w     44.00 106.00   0.50    0.34    --  107.75 -98.00 -70.90  124
 40  \w     43.00 106.00   0.50    0.34    --  107.75 -94.00-150.00  126
 41  \w     78.00 106.00   0.50    0.34    --  107.75 -94.00-180.00   56
 42  \w     42.00  74.00   0.50    0.34    --  107.75 -94.00-180.00   64
 43  \w     68.00 105.00   0.50    0.34    --  107.75 -94.00-120.00   74
 44  \w     35.00  77.00   0.50    0.34    --  107.75 -94.00 -90.00   84
 45  \w     35.00 105.00   0.50    0.34    --  107.75 -94.00 -30.00  140
 46  \w     47.00 106.00   0.50    0.34    --  107.75 -94.00  90.00  118
 47  \w     79.00 106.00   0.50    0.34    --  107.75 -94.00 150.00   54
 48  \w     38.00  71.00   0.50    0.34    --  107.75 -94.00 150.00   66
 49  \w   -119.00 -35.00   0.50    0.10    --  -47.95 -48.00 -64.30  168
 50  \w   -159.00 -91.00   0.50    0.34    --  -86.25 -61.00-180.00  136
 51  \w   -159.00 -85.00   0.50    0.34    --  -86.25-101.00  82.00  148
 52  \w   -119.00 -82.00   0.50    0.10    --  -47.95 -57.00 -30.00   74
 53  \w    -40.00  25.00   0.50    0.10    --  -47.95  37.00 120.00  130
 54  \w    -49.00 -14.00   0.50    0.34    --  -86.25  45.00 -60.00   70
 55  \w    -80.00  18.00   0.50    0.10    --  -47.95 101.00-172.00  196
 56  \w    -81.00 -13.00   0.50    0.34    --  -86.25 101.00-172.00  136
 57  \w    -49.00 -14.00   0.50    0.34    --  -86.25  45.00-180.00   70
;
_diffrn_measurement_device 'four-circle diffractometer'
_diffrn_measurement_device_type 'XtaLAB Synergy, Dualflex, HyPix'
_diffrn_measurement_method '\w scans'
_diffrn_radiation_type CuK\a
_diffrn_radiation_wavelength 1.54184
_diffrn_reflns_av_R_equivalents 0.0469
_diffrn_reflns_av_unetI/netI 0.0218
_diffrn_reflns_Laue_measured_fraction_full 1.000
_diffrn_reflns_Laue_measured_fraction_max 0.993
_diffrn_reflns_limit_h_max 27
_diffrn_reflns_limit_h_min -27
_diffrn_reflns_limit_k_max 14
_diffrn_reflns_limit_k_min -14
_diffrn_reflns_limit_l_max 19
_diffrn_reflns_limit_l_min -18
_diffrn_reflns_number 79768
_diffrn_reflns_point_group_measured_fraction_full 1.000
_diffrn_reflns_point_group_measured_fraction_max 0.993
_diffrn_reflns_theta_full 67.684
_diffrn_reflns_theta_max 77.463
_diffrn_reflns_theta_min 4.106
_exptl_absorpt_coefficient_mu 13.877
_exptl_absorpt_correction_T_max 1.00000
_exptl_absorpt_correction_T_min 0.60722
_exptl_absorpt_correction_type multi-scan
_exptl_absorpt_process_details
;
CrysAlisPro 1.171.41.112a (Rigaku Oxford Diffraction, 2021)
Empirical absorption correction using spherical harmonics,
implemented in SCALE3 ABSPACK scaling algorithm.
;
_exptl_crystal_colour yellow
_exptl_crystal_colour_primary yellow
_exptl_crystal_density_diffrn 1.482
_exptl_crystal_description block
_exptl_crystal_F_000 1760
_exptl_crystal_recrystallization_method 'Re-crystallisation from solvent: hexane'
_exptl_crystal_size_max 0.06
_exptl_crystal_size_mid 0.05
_exptl_crystal_size_min 0.03
_refine_diff_density_max 1.366
_refine_diff_density_min -1.361
_refine_diff_density_rms 0.104
_refine_ls_extinction_method none
_refine_ls_goodness_of_fit_ref 1.103
_refine_ls_hydrogen_treatment constr
_refine_ls_matrix_type full
_refine_ls_number_parameters 390
_refine_ls_number_reflns 8264
_refine_ls_number_restraints 0
_refine_ls_restrained_S_all 1.103
_refine_ls_R_factor_all 0.0252
_refine_ls_R_factor_gt 0.0227
_refine_ls_shift/su_max 0.010
_refine_ls_shift/su_mean 0.000
_refine_ls_structure_factor_coef Fsqd
_refine_ls_weighting_details 'w=1/[\s^2^(Fo^2^)+(0.0281P)^2^+4.4174P] where P=(Fo^2^+2Fc^2^)/3'
_refine_ls_weighting_scheme calc
_refine_ls_wR_factor_gt 0.0586
_refine_ls_wR_factor_ref 0.0599
_reflns_Friedel_coverage 0.000
_reflns_number_gt 7522
_reflns_number_total 8264
_reflns_threshold_expression 'I > 2\s(I)'
_cod_data_source_file d4sc03422h2.cif
_cod_data_source_block ja21002
_cod_depositor_comments 'Adding full bibliography for 1572160.cif.'
_cod_database_code 1572160
_shelx_shelxl_version_number 2014/7
_shelx_space_group_comment
;
The symmetry employed for this shelxl refinement is uniquely defined
by the following loop, which should always be used as a source of
symmetry information in preference to the above space-group names.
They are only intended as comments.
;
_shelx_estimated_absorpt_t_max 0.681
_shelx_estimated_absorpt_t_min 0.490
_olex2_refinement_description
;
1. Fixed Uiso
 At 1.2 times of:
  All C(H) groups
 At 1.5 times of:
  All C(H,H,H) groups
2.a Ternary CH refined with riding coordinates:
 C26(H26), C12(H12), C19(H19), C5(H5)
2.b Idealised Me refined as rotating group:
 C24(H24A,H24B,H24C), C10(H10A,H10B,H10C), C18(H18A,H18B,H18C), C16(H16A,H16B,
 H16C), C14(H14A,H14B,H14C), C32(H32A,H32B,H32C), C30(H30A,H30B,H30C), C25(H25A,
 H25B,H25C), C27(H27A,H27B,H27C), C9(H9A,H9B,H9C), C20(H20A,H20B,H20C),
 C21(H21A,H21B,H21C), C17(H17A,H17B,H17C), C28(H28A,H28B,H28C), C11(H11A,H11B,
 H11C), C23(H23A,H23B,H23C), C31(H31A,H31B,H31C), C6(H6A,H6B,H6C), C13(H13A,
 H13B,H13C), C7(H7A,H7B,H7C)
;
_olex2_submission_special_instructions 'No special instructions were received'
_oxdiff_exptl_absorpt_empirical_details
;
Empirical correction (ABSPACK) includes:
- Absorption correction using spherical harmonics
- Frame scaling
;

loop_
_space_group_symop_operation_xyz
'x, y, z'
'-x, y+1/2, -z+1/2'
'-x, -y, -z'
'x, -y-1/2, z-1/2'

loop_
_atom_site_label
_atom_site_type_symbol
_atom_site_fract_x
_atom_site_fract_y
_atom_site_fract_z
_atom_site_U_iso_or_equiv
_atom_site_adp_type
_atom_site_occupancy
_atom_site_site_symmetry_order
_atom_site_calc_flag
_atom_site_refinement_flags_posn
_atom_site_refinement_flags_adp
_atom_site_refinement_flags_occupancy
_atom_site_disorder_assembly
_atom_site_disorder_group
U1 U 0.74619(2) 0.50050(2) 0.33332(2) 0.01386(4) Uani 1 1 d . . . . .
S3 S 0.81284(3) 0.34466(5) 0.44115(4) 0.01822(12) Uani 1 1 d . . . . .
S4 S 0.82554(3) 0.60821(6) 0.23070(4) 0.01997(13) Uani 1 1 d . . . . .
S2 S 0.66877(3) 0.56471(5) 0.18768(4) 0.01879(12) Uani 1 1 d . . . . .
S1 S 0.67733(3) 0.48076(6) 0.47237(4) 0.01986(13) Uani 1 1 d . . . . .
N2 N 0.65330(10) 0.37345(19) 0.27065(14) 0.0170(4) Uani 1 1 d . . . . .
N1 N 0.68878(11) 0.6743(2) 0.39156(14) 0.0204(5) Uani 1 1 d . . . . .
N4 N 0.83972(10) 0.62315(19) 0.39814(14) 0.0182(4) Uani 1 1 d . . . . .
N3 N 0.80278(10) 0.32513(19) 0.27429(13) 0.0174(4) Uani 1 1 d . . . . .
C15 C 0.62421(12) 0.2636(2) 0.29789(17) 0.0196(5) Uani 1 1 d . . . . .
C26 C 0.93483(12) 0.6789(3) 0.32535(18) 0.0228(6) Uani 1 1 d . . . . .
H26 H 0.9545 0.6936 0.3853 0.027 Uiso 1 1 calc R U . . .
C24 C 0.76336(13) 0.3416(2) 0.12252(16) 0.0221(5) Uani 1 1 d . . . . .
H24A H 0.7214 0.3234 0.1365 0.033 Uiso 1 1 calc R U . . .
H24B H 0.7679 0.3159 0.0638 0.033 Uiso 1 1 calc R U . . .
H24C H 0.7701 0.4250 0.1267 0.033 Uiso 1 1 calc R U . . .
C10 C 0.72857(14) 0.8249(2) 0.30324(19) 0.0257(6) Uani 1 1 d . . . . .
H10A H 0.7703 0.8071 0.3309 0.039 Uiso 1 1 calc R U . . .
H10B H 0.7262 0.9067 0.2877 0.039 Uiso 1 1 calc R U . . .
H10C H 0.7198 0.7780 0.2512 0.039 Uiso 1 1 calc R U . . .
C8 C 0.68067(14) 0.7983(2) 0.36567(18) 0.0222(6) Uani 1 1 d . . . . .
C4 C 0.86826(12) 0.6383(2) 0.33031(17) 0.0186(5) Uani 1 1 d . . . . .
C12 C 0.56584(12) 0.4229(2) 0.15471(17) 0.0202(5) Uani 1 1 d . . . . .
H12 H 0.5448 0.3541 0.1768 0.024 Uiso 1 1 calc R U . . .
C29 C 0.86674(12) 0.6523(2) 0.48864(16) 0.0197(5) Uani 1 1 d . . . . .
C18 C 0.56524(13) 0.2906(2) 0.34037(19) 0.0239(6) Uani 1 1 d . . . . .
H18A H 0.5748 0.3475 0.3862 0.036 Uiso 1 1 calc R U . . .
H18B H 0.5498 0.2199 0.3649 0.036 Uiso 1 1 calc R U . . .
H18C H 0.5334 0.3216 0.2971 0.036 Uiso 1 1 calc R U . . .
C19 C 0.88175(12) 0.1909(2) 0.35502(17) 0.0201(5) Uani 1 1 d . . . . .
H19 H 0.8907 0.1660 0.2964 0.024 Uiso 1 1 calc R U . . .
C16 C 0.67074(14) 0.2073(2) 0.36616(19) 0.0241(6) Uani 1 1 d . . . . .
H16A H 0.7092 0.1899 0.3411 0.036 Uiso 1 1 calc R U . . .
H16B H 0.6530 0.1358 0.3862 0.036 Uiso 1 1 calc R U . . .
H16C H 0.6797 0.2601 0.4149 0.036 Uiso 1 1 calc R U . . .
C2 C 0.62750(12) 0.4400(2) 0.21035(16) 0.0172(5) Uani 1 1 d . . . . .
C14 C 0.52358(14) 0.5275(3) 0.1610(2) 0.0304(7) Uani 1 1 d . . . . .
H14A H 0.5176 0.5412 0.2215 0.046 Uiso 1 1 calc R U . . .
H14B H 0.4833 0.5129 0.1279 0.046 Uiso 1 1 calc R U . . .
H14C H 0.5428 0.5954 0.1377 0.046 Uiso 1 1 calc R U . . .
C32 C 0.92236(13) 0.5743(3) 0.51890(18) 0.0247(6) Uani 1 1 d . . . . .
H32A H 0.9103 0.4934 0.5103 0.037 Uiso 1 1 calc R U . . .
H32B H 0.9352 0.5881 0.5801 0.037 Uiso 1 1 calc R U . . .
H32C H 0.9569 0.5917 0.4855 0.037 Uiso 1 1 calc R U . . .
C22 C 0.81110(12) 0.2801(2) 0.18575(16) 0.0194(5) Uani 1 1 d . . . . .
C5 C 0.59920(13) 0.6687(3) 0.48410(18) 0.0241(6) Uani 1 1 d . . . . .
H5 H 0.5968 0.7538 0.4746 0.029 Uiso 1 1 calc R U . . .
C30 C 0.81574(13) 0.6307(3) 0.54693(17) 0.0232(6) Uani 1 1 d . . . . .
H30A H 0.7799 0.6797 0.5287 0.035 Uiso 1 1 calc R U . . .
H30B H 0.8314 0.6489 0.6066 0.035 Uiso 1 1 calc R U . . .
H30C H 0.8032 0.5496 0.5429 0.035 Uiso 1 1 calc R U . . .
C25 C 0.87590(13) 0.3107(3) 0.16173(17) 0.0236(6) Uani 1 1 d . . . . .
H25A H 0.8804 0.3946 0.1600 0.035 Uiso 1 1 calc R U . . .
H25B H 0.8812 0.2784 0.1050 0.035 Uiso 1 1 calc R U . . .
H25C H 0.9075 0.2785 0.2048 0.035 Uiso 1 1 calc R U . . .
C1 C 0.65588(12) 0.6227(2) 0.44463(16) 0.0196(5) Uani 1 1 d . . . . .
C27 C 0.97202(14) 0.5851(3) 0.2855(2) 0.0317(7) Uani 1 1 d . . . . .
H27A H 0.9701 0.5138 0.3186 0.048 Uiso 1 1 calc R U . . .
H27B H 1.0154 0.6097 0.2866 0.048 Uiso 1 1 calc R U . . .
H27C H 0.9545 0.5718 0.2258 0.048 Uiso 1 1 calc R U . . .
C9 C 0.61606(15) 0.8224(3) 0.3178(2) 0.0302(7) Uani 1 1 d . . . . .
H9A H 0.6058 0.7626 0.2742 0.045 Uiso 1 1 calc R U . . .
H9B H 0.6162 0.8978 0.2897 0.045 Uiso 1 1 calc R U . . .
H9C H 0.5850 0.8220 0.3589 0.045 Uiso 1 1 calc R U . . .
C20 C 0.85817(15) 0.0864(3) 0.4014(2) 0.0286(6) Uani 1 1 d . . . . .
H20A H 0.8479 0.1096 0.4585 0.043 Uiso 1 1 calc R U . . .
H20B H 0.8905 0.0270 0.4077 0.043 Uiso 1 1 calc R U . . .
H20C H 0.8210 0.0555 0.3677 0.043 Uiso 1 1 calc R U . . .
C3 C 0.83234(12) 0.2847(2) 0.34452(16) 0.0166(5) Uani 1 1 d . . . . .
C21 C 0.94190(14) 0.2372(3) 0.4033(2) 0.0294(6) Uani 1 1 d . . . . .
H21A H 0.9349 0.2564 0.4625 0.044 Uiso 1 1 calc R U . . .
H21B H 0.9549 0.3064 0.3742 0.044 Uiso 1 1 calc R U . . .
H21C H 0.9744 0.1784 0.4040 0.044 Uiso 1 1 calc R U . . .
C17 C 0.61267(14) 0.1772(2) 0.22321(19) 0.0251(6) Uani 1 1 d . . . . .
H17A H 0.5790 0.2055 0.1815 0.038 Uiso 1 1 calc R U . . .
H17B H 0.6011 0.1024 0.2457 0.038 Uiso 1 1 calc R U . . .
H17C H 0.6506 0.1687 0.1949 0.038 Uiso 1 1 calc R U . . .
C28 C 0.93505(14) 0.7919(3) 0.2746(2) 0.0282(6) Uani 1 1 d . . . . .
H28A H 0.9188 0.7779 0.2144 0.042 Uiso 1 1 calc R U . . .
H28B H 0.9776 0.8213 0.2771 0.042 Uiso 1 1 calc R U . . .
H28C H 0.9088 0.8487 0.2997 0.042 Uiso 1 1 calc R U . . .
C11 C 0.69594(16) 0.8764(3) 0.4449(2) 0.0305(6) Uani 1 1 d . . . . .
H11A H 0.6658 0.8626 0.4863 0.046 Uiso 1 1 calc R U . . .
H11B H 0.6939 0.9573 0.4269 0.046 Uiso 1 1 calc R U . . .
H11C H 0.7378 0.8590 0.4721 0.046 Uiso 1 1 calc R U . . .
C23 C 0.79728(14) 0.1504(3) 0.17832(18) 0.0247(6) Uani 1 1 d . . . . .
H23A H 0.8332 0.1069 0.2047 0.037 Uiso 1 1 calc R U . . .
H23B H 0.7889 0.1292 0.1174 0.037 Uiso 1 1 calc R U . . .
H23C H 0.7609 0.1323 0.2080 0.037 Uiso 1 1 calc R U . . .
C31 C 0.88374(14) 0.7810(2) 0.49619(18) 0.0252(6) Uani 1 1 d . . . . .
H31A H 0.9203 0.7959 0.4660 0.038 Uiso 1 1 calc R U . . .
H31B H 0.8930 0.8017 0.5571 0.038 Uiso 1 1 calc R U . . .
H31C H 0.8488 0.8274 0.4703 0.038 Uiso 1 1 calc R U . . .
C6 C 0.60374(15) 0.6457(3) 0.58098(19) 0.0309(7) Uani 1 1 d . . . . .
H6A H 0.6033 0.5625 0.5912 0.046 Uiso 1 1 calc R U . . .
H6B H 0.5684 0.6815 0.6048 0.046 Uiso 1 1 calc R U . . .
H6C H 0.6425 0.6785 0.6090 0.046 Uiso 1 1 calc R U . . .
C13 C 0.57691(15) 0.3995(3) 0.06076(18) 0.0310(7) Uani 1 1 d . . . . .
H13A H 0.5971 0.4664 0.0377 0.047 Uiso 1 1 calc R U . . .
H13B H 0.5370 0.3853 0.0263 0.047 Uiso 1 1 calc R U . . .
H13C H 0.6036 0.3317 0.0584 0.047 Uiso 1 1 calc R U . . .
C7 C 0.54066(15) 0.6137(3) 0.4378(2) 0.0364(7) Uani 1 1 d . . . . .
H7A H 0.5386 0.6298 0.3760 0.055 Uiso 1 1 calc R U . . .
H7B H 0.5040 0.6458 0.4606 0.055 Uiso 1 1 calc R U . . .
H7C H 0.5420 0.5302 0.4472 0.055 Uiso 1 1 calc R U . . .

loop_
_atom_site_aniso_label
_atom_site_aniso_U_11
_atom_site_aniso_U_22
_atom_site_aniso_U_33
_atom_site_aniso_U_23
_atom_site_aniso_U_13
_atom_site_aniso_U_12
U1 0.01350(6) 0.01594(6) 0.01216(6) 0.00099(3) 0.00142(4) 0.00034(3)
S3 0.0227(3) 0.0192(3) 0.0126(3) 0.0002(2) 0.0013(2) 0.0036(2)
S4 0.0201(3) 0.0247(3) 0.0152(3) 0.0008(2) 0.0027(2) -0.0039(2)
S2 0.0193(3) 0.0195(3) 0.0170(3) 0.0041(2) -0.0010(2) -0.0020(2)
S1 0.0221(3) 0.0206(3) 0.0178(3) 0.0023(2) 0.0059(2) 0.0021(2)
N2 0.0163(10) 0.0173(11) 0.0175(10) 0.0001(8) 0.0026(8) -0.0001(8)
N1 0.0216(11) 0.0215(11) 0.0177(11) -0.0001(9) 0.0000(9) 0.0011(9)
N4 0.0175(10) 0.0208(11) 0.0157(10) 0.0021(8) -0.0004(8) 0.0001(9)
N3 0.0166(10) 0.0220(11) 0.0136(10) -0.0033(8) 0.0015(8) -0.0007(8)
C15 0.0178(12) 0.0171(12) 0.0239(13) 0.0028(10) 0.0019(10) -0.0039(10)
C26 0.0167(13) 0.0277(14) 0.0240(14) 0.0033(11) 0.0020(10) -0.0023(11)
C24 0.0243(13) 0.0278(14) 0.0138(12) -0.0029(10) 0.0003(10) 0.0055(11)
C10 0.0312(15) 0.0183(13) 0.0276(14) 0.0041(11) 0.0031(12) 0.0022(11)
C8 0.0266(14) 0.0158(13) 0.0244(14) 0.0022(11) 0.0029(11) 0.0057(11)
C4 0.0171(12) 0.0168(12) 0.0213(13) 0.0017(10) -0.0006(10) -0.0006(10)
C12 0.0185(12) 0.0216(13) 0.0199(13) 0.0014(10) -0.0007(10) -0.0015(10)
C29 0.0207(13) 0.0207(13) 0.0166(12) -0.0014(10) -0.0029(10) -0.0032(10)
C18 0.0207(13) 0.0239(14) 0.0275(14) 0.0046(11) 0.0045(11) -0.0040(11)
C19 0.0199(13) 0.0214(13) 0.0189(13) -0.0001(10) 0.0019(10) 0.0048(10)
C16 0.0237(14) 0.0195(13) 0.0286(15) 0.0070(11) 0.0000(11) -0.0030(11)
C2 0.0158(12) 0.0207(12) 0.0153(12) -0.0004(10) 0.0027(9) 0.0005(10)
C14 0.0186(14) 0.0300(15) 0.0405(18) 0.0030(14) -0.0059(13) 0.0023(12)
C32 0.0253(14) 0.0255(14) 0.0215(13) 0.0018(11) -0.0060(11) -0.0007(11)
C22 0.0217(13) 0.0240(13) 0.0126(12) -0.0048(10) 0.0023(10) 0.0028(10)
C5 0.0235(14) 0.0278(14) 0.0222(13) -0.0010(11) 0.0080(11) 0.0051(11)
C30 0.0254(14) 0.0275(14) 0.0163(12) -0.0015(11) 0.0001(10) -0.0024(11)
C25 0.0233(14) 0.0313(15) 0.0169(12) -0.0020(11) 0.0060(10) 0.0039(11)
C1 0.0210(13) 0.0220(13) 0.0156(12) -0.0025(10) 0.0009(10) 0.0035(10)
C27 0.0216(14) 0.0304(16) 0.0435(18) 0.0022(13) 0.0057(13) 0.0012(12)
C9 0.0345(16) 0.0295(16) 0.0273(15) 0.0081(12) 0.0073(12) 0.0147(13)
C20 0.0346(16) 0.0206(14) 0.0310(15) 0.0032(12) 0.0048(12) 0.0064(12)
C3 0.0170(12) 0.0158(11) 0.0173(12) -0.0020(9) 0.0031(9) -0.0010(9)
C21 0.0213(14) 0.0355(16) 0.0308(16) -0.0004(13) 0.0006(11) 0.0051(12)
C17 0.0266(14) 0.0201(13) 0.0279(14) -0.0005(11) 0.0006(11) -0.0028(11)
C28 0.0240(14) 0.0277(15) 0.0332(16) 0.0063(12) 0.0044(12) -0.0054(12)
C11 0.0439(18) 0.0195(14) 0.0293(15) -0.0007(12) 0.0091(13) 0.0060(13)
C23 0.0292(14) 0.0256(14) 0.0193(13) -0.0052(11) 0.0020(11) -0.0005(11)
C31 0.0273(15) 0.0248(14) 0.0227(14) -0.0005(11) -0.0004(11) -0.0043(11)
C6 0.0357(16) 0.0347(16) 0.0243(14) -0.0043(12) 0.0118(12) 0.0047(13)
C13 0.0309(16) 0.0424(18) 0.0184(14) -0.0025(12) -0.0033(11) -0.0072(13)
C7 0.0245(15) 0.048(2) 0.0371(17) -0.0054(15) 0.0047(13) 0.0042(14)

loop_
_atom_type_symbol
_atom_type_description
_atom_type_scat_dispersion_real
_atom_type_scat_dispersion_imag
_atom_type_scat_source
C C 0.0181 0.0091 'International Tables Vol C Tables 4.2.6.8 and 6.1.1.4'
H H 0.0000 0.0000 'International Tables Vol C Tables 4.2.6.8 and 6.1.1.4'
N N 0.0311 0.0180 'International Tables Vol C Tables 4.2.6.8 and 6.1.1.4'
S S 0.3331 0.5567 'International Tables Vol C Tables 4.2.6.8 and 6.1.1.4'
U U -4.3638 13.4090 'International Tables Vol C Tables 4.2.6.8 and 6.1.1.4'

loop_
_geom_angle_atom_site_label_1
_geom_angle_atom_site_label_2
_geom_angle_atom_site_label_3
_geom_angle
_geom_angle_site_symmetry_1
_geom_angle_site_symmetry_3
_geom_angle_publ_flag
S3 U1 S4 109.348(19) . . ?
S3 U1 S2 154.436(19) . . ?
S3 U1 S1 76.067(19) . . ?
S4 U1 S2 76.259(19) . . ?
S4 U1 S1 155.47(2) . . ?
S1 U1 S2 109.58(2) . . ?
N2 U1 S3 100.90(5) . . ?
N2 U1 S4 122.80(5) . . ?
N2 U1 S2 58.01(5) . . ?
N2 U1 S1 77.73(5) . . ?
N1 U1 S3 122.32(5) . . ?
N1 U1 S4 101.75(5) . . ?
N1 U1 S2 78.94(5) . . ?
N1 U1 S1 57.94(5) . . ?
N1 U1 N2 101.13(7) . . ?
N1 U1 N4 79.59(7) . . ?
N1 U1 N3 179.44(7) . . ?
N4 U1 S3 77.75(5) . . ?
N4 U1 S4 58.01(5) . . ?
N4 U1 S2 123.31(5) . . ?
N4 U1 S1 101.77(5) . . ?
N4 U1 N2 178.65(6) . . ?
N4 U1 N3 100.97(7) . . ?
N3 U1 S3 57.90(5) . . ?
N3 U1 S4 78.57(5) . . ?
N3 U1 S2 100.71(5) . . ?
N3 U1 S1 121.87(5) . . ?
N3 U1 N2 78.32(7) . . ?
C3 S3 U1 83.94(9) . . ?
C4 S4 U1 82.97(9) . . ?
C2 S2 U1 83.62(9) . . ?
C1 S1 U1 83.09(9) . . ?
C15 N2 U1 134.89(16) . . ?
C2 N2 U1 100.94(16) . . ?
C2 N2 C15 123.4(2) . . ?
C8 N1 U1 134.44(17) . . ?
C1 N1 U1 100.55(17) . . ?
C1 N1 C8 124.0(2) . . ?
C4 N4 U1 100.25(16) . . ?
C4 N4 C29 124.4(2) . . ?
C29 N4 U1 134.14(16) . . ?
C22 N3 U1 134.89(16) . . ?
C3 N3 U1 101.06(16) . . ?
C3 N3 C22 123.6(2) . . ?
N2 C15 C18 110.1(2) . . ?
N2 C15 C16 107.1(2) . . ?
N2 C15 C17 112.1(2) . . ?
C18 C15 C17 112.8(2) . . ?
C16 C15 C18 107.6(2) . . ?
C16 C15 C17 106.9(2) . . ?
C4 C26 H26 108.3 . . ?
C4 C26 C28 110.3(2) . . ?
C27 C26 H26 108.3 . . ?
C27 C26 C4 110.1(2) . . ?
C27 C26 C28 111.6(2) . . ?
C28 C26 H26 108.3 . . ?
H24A C24 H24B 109.5 . . ?
H24A C24 H24C 109.5 . . ?
H24B C24 H24C 109.5 . . ?
C22 C24 H24A 109.5 . . ?
C22 C24 H24B 109.5 . . ?
C22 C24 H24C 109.5 . . ?
H10A C10 H10B 109.5 . . ?
H10A C10 H10C 109.5 . . ?
H10B C10 H10C 109.5 . . ?
C8 C10 H10A 109.5 . . ?
C8 C10 H10B 109.5 . . ?
C8 C10 H10C 109.5 . . ?
N1 C8 C10 107.3(2) . . ?
N1 C8 C9 112.3(2) . . ?
N1 C8 C11 109.8(2) . . ?
C10 C8 C9 107.3(2) . . ?
C10 C8 C11 107.0(2) . . ?
C9 C8 C11 112.8(2) . . ?
N4 C4 S4 116.42(19) . . ?
N4 C4 C26 128.4(2) . . ?
C26 C4 S4 115.19(19) . . ?
C2 C12 H12 108.2 . . ?
C2 C12 C14 110.7(2) . . ?
C2 C12 C13 110.4(2) . . ?
C14 C12 H12 108.2 . . ?
C14 C12 C13 111.0(2) . . ?
C13 C12 H12 108.2 . . ?
N4 C29 C32 111.5(2) . . ?
N4 C29 C30 106.9(2) . . ?
N4 C29 C31 110.8(2) . . ?
C32 C29 C31 112.0(2) . . ?
C30 C29 C32 108.3(2) . . ?
C30 C29 C31 107.2(2) . . ?
C15 C18 H18A 109.5 . . ?
C15 C18 H18B 109.5 . . ?
C15 C18 H18C 109.5 . . ?
H18A C18 H18B 109.5 . . ?
H18A C18 H18C 109.5 . . ?
H18B C18 H18C 109.5 . . ?
C20 C19 H19 108.2 . . ?
C20 C19 C21 110.9(2) . . ?
C3 C19 H19 108.2 . . ?
C3 C19 C20 110.6(2) . . ?
C3 C19 C21 110.6(2) . . ?
C21 C19 H19 108.2 . . ?
C15 C16 H16A 109.5 . . ?
C15 C16 H16B 109.5 . . ?
C15 C16 H16C 109.5 . . ?
H16A C16 H16B 109.5 . . ?
H16A C16 H16C 109.5 . . ?
H16B C16 H16C 109.5 . . ?
N2 C2 S2 116.67(19) . . ?
N2 C2 C12 128.1(2) . . ?
C12 C2 S2 115.20(19) . . ?
C12 C14 H14A 109.5 . . ?
C12 C14 H14B 109.5 . . ?
C12 C14 H14C 109.5 . . ?
H14A C14 H14B 109.5 . . ?
H14A C14 H14C 109.5 . . ?
H14B C14 H14C 109.5 . . ?
C29 C32 H32A 109.5 . . ?
C29 C32 H32B 109.5 . . ?
C29 C32 H32C 109.5 . . ?
H32A C32 H32B 109.5 . . ?
H32A C32 H32C 109.5 . . ?
H32B C32 H32C 109.5 . . ?
N3 C22 C24 106.9(2) . . ?
N3 C22 C25 110.4(2) . . ?
N3 C22 C23 111.5(2) . . ?
C24 C22 C25 107.9(2) . . ?
C24 C22 C23 107.3(2) . . ?
C25 C22 C23 112.6(2) . . ?
C1 C5 H5 108.4 . . ?
C1 C5 C7 108.9(2) . . ?
C6 C5 H5 108.4 . . ?
C6 C5 C1 111.8(2) . . ?
C6 C5 C7 110.8(3) . . ?
C7 C5 H5 108.4 . . ?
C29 C30 H30A 109.5 . . ?
C29 C30 H30B 109.5 . . ?
C29 C30 H30C 109.5 . . ?
H30A C30 H30B 109.5 . . ?
H30A C30 H30C 109.5 . . ?
H30B C30 H30C 109.5 . . ?
C22 C25 H25A 109.5 . . ?
C22 C25 H25B 109.5 . . ?
C22 C25 H25C 109.5 . . ?
H25A C25 H25B 109.5 . . ?
H25A C25 H25C 109.5 . . ?
H25B C25 H25C 109.5 . . ?
N1 C1 S1 116.3(2) . . ?
N1 C1 C5 128.2(3) . . ?
C5 C1 S1 115.5(2) . . ?
C26 C27 H27A 109.5 . . ?
C26 C27 H27B 109.5 . . ?
C26 C27 H27C 109.5 . . ?
H27A C27 H27B 109.5 . . ?
H27A C27 H27C 109.5 . . ?
H27B C27 H27C 109.5 . . ?
C8 C9 H9A 109.5 . . ?
C8 C9 H9B 109.5 . . ?
C8 C9 H9C 109.5 . . ?
H9A C9 H9B 109.5 . . ?
H9A C9 H9C 109.5 . . ?
H9B C9 H9C 109.5 . . ?
C19 C20 H20A 109.5 . . ?
C19 C20 H20B 109.5 . . ?
C19 C20 H20C 109.5 . . ?
H20A C20 H20B 109.5 . . ?
H20A C20 H20C 109.5 . . ?
H20B C20 H20C 109.5 . . ?
N3 C3 S3 116.19(19) . . ?
N3 C3 C19 128.8(2) . . ?
C19 C3 S3 115.04(18) . . ?
C19 C21 H21A 109.5 . . ?
C19 C21 H21B 109.5 . . ?
C19 C21 H21C 109.5 . . ?
H21A C21 H21B 109.5 . . ?
H21A C21 H21C 109.5 . . ?
H21B C21 H21C 109.5 . . ?
C15 C17 H17A 109.5 . . ?
C15 C17 H17B 109.5 . . ?
C15 C17 H17C 109.5 . . ?
H17A C17 H17B 109.5 . . ?
H17A C17 H17C 109.5 . . ?
H17B C17 H17C 109.5 . . ?
C26 C28 H28A 109.5 . . ?
C26 C28 H28B 109.5 . . ?
C26 C28 H28C 109.5 . . ?
H28A C28 H28B 109.5 . . ?
H28A C28 H28C 109.5 . . ?
H28B C28 H28C 109.5 . . ?
C8 C11 H11A 109.5 . . ?
C8 C11 H11B 109.5 . . ?
C8 C11 H11C 109.5 . . ?
H11A C11 H11B 109.5 . . ?
H11A C11 H11C 109.5 . . ?
H11B C11 H11C 109.5 . . ?
C22 C23 H23A 109.5 . . ?
C22 C23 H23B 109.5 . . ?
C22 C23 H23C 109.5 . . ?
H23A C23 H23B 109.5 . . ?
H23A C23 H23C 109.5 . . ?
H23B C23 H23C 109.5 . . ?
C29 C31 H31A 109.5 . . ?
C29 C31 H31B 109.5 . . ?
C29 C31 H31C 109.5 . . ?
H31A C31 H31B 109.5 . . ?
H31A C31 H31C 109.5 . . ?
H31B C31 H31C 109.5 . . ?
C5 C6 H6A 109.5 . . ?
C5 C6 H6B 109.5 . . ?
C5 C6 H6C 109.5 . . ?
H6A C6 H6B 109.5 . . ?
H6A C6 H6C 109.5 . . ?
H6B C6 H6C 109.5 . . ?
C12 C13 H13A 109.5 . . ?
C12 C13 H13B 109.5 . . ?
C12 C13 H13C 109.5 . . ?
H13A C13 H13B 109.5 . . ?
H13A C13 H13C 109.5 . . ?
H13B C13 H13C 109.5 . . ?
C5 C7 H7A 109.5 . . ?
C5 C7 H7B 109.5 . . ?
C5 C7 H7C 109.5 . . ?
H7A C7 H7B 109.5 . . ?
H7A C7 H7C 109.5 . . ?
H7B C7 H7C 109.5 . . ?

loop_
_geom_bond_atom_site_label_1
_geom_bond_atom_site_label_2
_geom_bond_distance
_geom_bond_site_symmetry_2
_geom_bond_publ_flag
U1 S3 2.7683(6) . ?
U1 S4 2.7734(6) . ?
U1 S2 2.7766(6) . ?
U1 S1 2.7758(7) . ?
U1 N2 2.599(2) . ?
U1 N1 2.588(2) . ?
U1 N4 2.590(2) . ?
U1 N3 2.598(2) . ?
S3 C3 1.755(3) . ?
S4 C4 1.756(3) . ?
S2 C2 1.758(3) . ?
S1 C1 1.754(3) . ?
N2 C15 1.505(3) . ?
N2 C2 1.297(3) . ?
N1 C8 1.500(3) . ?
N1 C1 1.298(4) . ?
N4 C4 1.296(3) . ?
N4 C29 1.508(3) . ?
N3 C22 1.508(3) . ?
N3 C3 1.296(3) . ?
C15 C18 1.535(4) . ?
C15 C16 1.531(4) . ?
C15 C17 1.538(4) . ?
C26 H26 1.0000 . ?
C26 C4 1.527(4) . ?
C26 C27 1.527(4) . ?
C26 C28 1.533(4) . ?
C24 H24A 0.9800 . ?
C24 H24B 0.9800 . ?
C24 H24C 0.9800 . ?
C24 C22 1.527(4) . ?
C10 H10A 0.9800 . ?
C10 H10B 0.9800 . ?
C10 H10C 0.9800 . ?
C10 C8 1.531(4) . ?
C8 C9 1.539(4) . ?
C8 C11 1.541(4) . ?
C12 H12 1.0000 . ?
C12 C2 1.525(4) . ?
C12 C14 1.531(4) . ?
C12 C13 1.537(4) . ?
C29 C32 1.540(4) . ?
C29 C30 1.527(4) . ?
C29 C31 1.541(4) . ?
C18 H18A 0.9800 . ?
C18 H18B 0.9800 . ?
C18 H18C 0.9800 . ?
C19 H19 1.0000 . ?
C19 C20 1.530(4) . ?
C19 C3 1.524(4) . ?
C19 C21 1.530(4) . ?
C16 H16A 0.9800 . ?
C16 H16B 0.9800 . ?
C16 H16C 0.9800 . ?
C14 H14A 0.9800 . ?
C14 H14B 0.9800 . ?
C14 H14C 0.9800 . ?
C32 H32A 0.9800 . ?
C32 H32B 0.9800 . ?
C32 H32C 0.9800 . ?
C22 C25 1.534(4) . ?
C22 C23 1.538(4) . ?
C5 H5 1.0000 . ?
C5 C1 1.529(4) . ?
C5 C6 1.529(4) . ?
C5 C7 1.529(4) . ?
C30 H30A 0.9800 . ?
C30 H30B 0.9800 . ?
C30 H30C 0.9800 . ?
C25 H25A 0.9800 . ?
C25 H25B 0.9800 . ?
C25 H25C 0.9800 . ?
C27 H27A 0.9800 . ?
C27 H27B 0.9800 . ?
C27 H27C 0.9800 . ?
C9 H9A 0.9800 . ?
C9 H9B 0.9800 . ?
C9 H9C 0.9800 . ?
C20 H20A 0.9800 . ?
C20 H20B 0.9800 . ?
C20 H20C 0.9800 . ?
C21 H21A 0.9800 . ?
C21 H21B 0.9800 . ?
C21 H21C 0.9800 . ?
C17 H17A 0.9800 . ?
C17 H17B 0.9800 . ?
C17 H17C 0.9800 . ?
C28 H28A 0.9800 . ?
C28 H28B 0.9800 . ?
C28 H28C 0.9800 . ?
C11 H11A 0.9800 . ?
C11 H11B 0.9800 . ?
C11 H11C 0.9800 . ?
C23 H23A 0.9800 . ?
C23 H23B 0.9800 . ?
C23 H23C 0.9800 . ?
C31 H31A 0.9800 . ?
C31 H31B 0.9800 . ?
C31 H31C 0.9800 . ?
C6 H6A 0.9800 . ?
C6 H6B 0.9800 . ?
C6 H6C 0.9800 . ?
C13 H13A 0.9800 . ?
C13 H13B 0.9800 . ?
C13 H13C 0.9800 . ?
C7 H7A 0.9800 . ?
C7 H7B 0.9800 . ?
C7 H7C 0.9800 . ?

loop_
_geom_torsion_atom_site_label_1
_geom_torsion_atom_site_label_2
_geom_torsion_atom_site_label_3
_geom_torsion_atom_site_label_4
_geom_torsion
_geom_torsion_site_symmetry_1
_geom_torsion_site_symmetry_2
_geom_torsion_site_symmetry_3
_geom_torsion_site_symmetry_4
_geom_torsion_publ_flag
U1 S3 C3 N3 -8.96(19) . . . . ?
U1 S3 C3 C19 171.54(19) . . . . ?
U1 S4 C4 N4 -14.4(2) . . . . ?
U1 S4 C4 C26 165.4(2) . . . . ?
U1 S2 C2 N2 -8.23(19) . . . . ?
U1 S2 C2 C12 172.88(19) . . . . ?
U1 S1 C1 N1 -13.8(2) . . . . ?
U1 S1 C1 C5 164.4(2) . . . . ?
U1 N2 C15 C18 100.9(2) . . . . ?
U1 N2 C15 C16 -15.8(3) . . . . ?
U1 N2 C15 C17 -132.7(2) . . . . ?
U1 N2 C2 S2 8.9(2) . . . . ?
U1 N2 C2 C12 -172.4(2) . . . . ?
U1 N1 C8 C10 -14.4(3) . . . . ?
U1 N1 C8 C9 103.3(3) . . . . ?
U1 N1 C8 C11 -130.3(2) . . . . ?
U1 N1 C1 S1 14.9(2) . . . . ?
U1 N1 C1 C5 -162.9(2) . . . . ?
U1 N4 C4 S4 15.6(2) . . . . ?
U1 N4 C4 C26 -164.2(2) . . . . ?
U1 N4 C29 C32 98.1(3) . . . . ?
U1 N4 C29 C30 -20.0(3) . . . . ?
U1 N4 C29 C31 -136.5(2) . . . . ?
U1 N3 C22 C24 -15.0(3) . . . . ?
U1 N3 C22 C25 102.1(2) . . . . ?
U1 N3 C22 C23 -131.9(2) . . . . ?
U1 N3 C3 S3 9.7(2) . . . . ?
U1 N3 C3 C19 -170.9(2) . . . . ?
C15 N2 C2 S2 -179.96(18) . . . . ?
C15 N2 C2 C12 -1.2(4) . . . . ?
C8 N1 C1 S1 -175.1(2) . . . . ?
C8 N1 C1 C5 7.0(4) . . . . ?
C4 N4 C29 C32 -66.7(3) . . . . ?
C4 N4 C29 C30 175.2(2) . . . . ?
C4 N4 C29 C31 58.7(3) . . . . ?
C29 N4 C4 S4 -175.39(19) . . . . ?
C29 N4 C4 C26 4.8(4) . . . . ?
C2 N2 C15 C18 -66.8(3) . . . . ?
C2 N2 C15 C16 176.6(2) . . . . ?
C2 N2 C15 C17 59.6(3) . . . . ?
C14 C12 C2 S2 -56.3(3) . . . . ?
C14 C12 C2 N2 125.0(3) . . . . ?
C22 N3 C3 S3 -176.89(19) . . . . ?
C22 N3 C3 C19 2.5(4) . . . . ?
C1 N1 C8 C10 179.6(2) . . . . ?
C1 N1 C8 C9 -62.8(3) . . . . ?
C1 N1 C8 C11 63.6(3) . . . . ?
C27 C26 C4 S4 -62.0(3) . . . . ?
C27 C26 C4 N4 117.8(3) . . . . ?
C20 C19 C3 S3 64.5(3) . . . . ?
C20 C19 C3 N3 -115.0(3) . . . . ?
C3 N3 C22 C24 174.2(2) . . . . ?
C3 N3 C22 C25 -68.7(3) . . . . ?
C3 N3 C22 C23 57.2(3) . . . . ?
C21 C19 C3 S3 -58.8(3) . . . . ?
C21 C19 C3 N3 121.8(3) . . . . ?
C28 C26 C4 S4 61.5(3) . . . . ?
C28 C26 C4 N4 -118.7(3) . . . . ?
C6 C5 C1 S1 48.5(3) . . . . ?
C6 C5 C1 N1 -133.6(3) . . . . ?
C13 C12 C2 S2 67.0(3) . . . . ?
C13 C12 C2 N2 -111.7(3) . . . . ?
C7 C5 C1 S1 -74.2(3) . . . . ?
C7 C5 C1 N1 103.6(3) . . . . ?
